data_4064847
loop_
_publ_author_name
'Behrle, Andrew C.'
'Schmidt, Joseph A. R.'

_publ_section_title
;
 Synthesis and Reactivity of Homoleptic
 \a-MetalatedN,N-Dimethylbenzylamine Rare-Earth-Metal Complexes
;
_journal_issue 15
_journal_name_full Organometallics
_journal_page_first 3915
_journal_paper_doi 10.1021/om200363z
_journal_volume 30
_journal_year 2011
_chemical_formula_moiety 'C27 H36 N3 Pr'
_chemical_formula_sum 'C27 H36 N3 Pr'
_chemical_formula_weight 543.50
_chemical_name_systematic
; 
 ? 
;
_space_group_IT_number 14
_symmetry_cell_setting monoclinic
_symmetry_Int_Tables_number 14
_symmetry_space_group_name_Hall '-P 2ybc'
_symmetry_space_group_name_H-M 'P 1 21/c 1'
_atom_sites_solution_hydrogens geom
_atom_sites_solution_primary direct
_atom_sites_solution_secondary difmap
_audit_creation_method SHELXL-97
_cell_angle_alpha 90.00
_cell_angle_beta 93.6220(10)
_cell_angle_gamma 90.00
_cell_formula_units_Z 4
_cell_length_a 14.3591(6)
_cell_length_b 11.5768(4)
_cell_length_c 15.0116(6)
_cell_measurement_reflns_used 6841
_cell_measurement_temperature 140(2)
_cell_measurement_theta_max 28.32
_cell_measurement_theta_min 2.26
_cell_volume 2490.43(17)
_computing_cell_refinement 'Bruker SAINT v6.22'
_computing_data_collection 'Bruker SMART v5.625'
_computing_data_reduction 'Bruker SAINT v6.22'
_computing_molecular_graphics 'Bruker SHELXTL'
_computing_publication_material 'Bruker SHELXTL'
_computing_structure_refinement 'SHELXL-97 (Sheldrick, 1997)'
_computing_structure_solution 'SHELXS-97 (Sheldrick, 1990)'
_diffrn_ambient_temperature 140(2)
_diffrn_measured_fraction_theta_full 0.997
_diffrn_measured_fraction_theta_max 0.997
_diffrn_measurement_device_type 'SMART CCD'
_diffrn_measurement_method \w-scan
_diffrn_radiation_monochromator graphite
_diffrn_radiation_source 'fine-focus sealed tube'
_diffrn_radiation_type MoK\a
_diffrn_radiation_wavelength 0.71073
_diffrn_reflns_av_R_equivalents 0.0358
_diffrn_reflns_av_sigmaI/netI 0.0282
_diffrn_reflns_limit_h_max 19
_diffrn_reflns_limit_h_min -19
_diffrn_reflns_limit_k_max 15
_diffrn_reflns_limit_k_min -15
_diffrn_reflns_limit_l_max 20
_diffrn_reflns_limit_l_min -20
_diffrn_reflns_number 26240
_diffrn_reflns_theta_full 28.32
_diffrn_reflns_theta_max 28.32
_diffrn_reflns_theta_min 2.22
_exptl_absorpt_coefficient_mu 1.974
_exptl_absorpt_correction_T_max 1.000
_exptl_absorpt_correction_T_min 0.711
_exptl_absorpt_correction_type empirical
_exptl_absorpt_process_details SADABS
_exptl_crystal_colour red
_exptl_crystal_density_diffrn 1.450
_exptl_crystal_density_method 'not measured'
_exptl_crystal_description block
_exptl_crystal_F_000 1112
_exptl_crystal_size_max 0.30
_exptl_crystal_size_mid 0.20
_exptl_crystal_size_min 0.20
_refine_diff_density_max 1.313
_refine_diff_density_min -3.970
_refine_diff_density_rms 0.166
_refine_ls_extinction_method none
_refine_ls_goodness_of_fit_ref 1.136
_refine_ls_hydrogen_treatment constr
_refine_ls_matrix_type full
_refine_ls_number_parameters 280
_refine_ls_number_reflns 6178
_refine_ls_number_restraints 0
_refine_ls_restrained_S_all 1.136
_refine_ls_R_factor_all 0.0392
_refine_ls_R_factor_gt 0.0381
_refine_ls_shift/su_max 0.001
_refine_ls_shift/su_mean 0.000
_refine_ls_structure_factor_coef Fsqd
_refine_ls_weighting_details 'calc w=1/[\s^2^(Fo^2^)+(0.0425P)^2^+7.9669P] where P=(Fo^2^+2Fc^2^)/3'
_refine_ls_weighting_scheme calc
_refine_ls_wR_factor_gt 0.0976
_refine_ls_wR_factor_ref 0.0983
_reflns_number_gt 5931
_reflns_number_total 6178
_reflns_threshold_expression >2sigma(I)
_cod_data_source_file om200363z_si_003.cif
_cod_data_source_block alpha_Pr(DMBA)3_(3)
_cod_original_sg_symbol_H-M P2(1)/c
_cod_database_code 4064847

loop_
_symmetry_equiv_pos_as_xyz
'x, y, z'
'-x, y+1/2, -z+1/2'
'-x, -y, -z'
'x, -y-1/2, z-1/2'

loop_
_atom_site_label
_atom_site_type_symbol
_atom_site_fract_x
_atom_site_fract_y
_atom_site_fract_z
_atom_site_U_iso_or_equiv
_atom_site_adp_type
_atom_site_occupancy
_atom_site_symmetry_multiplicity
_atom_site_calc_flag
_atom_site_refinement_flags
Pr1 Pr 0.739230(11) 0.053637(14) 0.215818(10) 0.01551(7) Uani 1 1 d .
N1 N 0.7964(2) 0.2595(2) 0.25024(19) 0.0219(6) Uani 1 1 d .
N2 N 0.8264(3) -0.0288(3) 0.0802(2) 0.0324(7) Uani 1 1 d .
N3 N 0.5579(2) 0.0432(3) 0.1861(2) 0.0281(7) Uani 1 1 d .
C1 C 0.7066(2) 0.2520(3) 0.2888(2) 0.0224(6) Uani 1 1 d .
H1A H 0.6546 0.2997 0.2647 0.027 Uiso 1 1 calc R
C2 C 0.6961(2) 0.1850(3) 0.3654(2) 0.0191(6) Uani 1 1 d .
C3 C 0.7637(2) 0.1021(3) 0.4000(2) 0.0185(6) Uani 1 1 d .
H3A H 0.8228 0.1001 0.3781 0.022 Uiso 1 1 calc R
C4 C 0.7404(3) 0.0237(3) 0.4669(2) 0.0233(7) Uani 1 1 d .
H4A H 0.7849 -0.0296 0.4881 0.028 Uiso 1 1 calc R
C5 C 0.6538(3) 0.0234(3) 0.5019(2) 0.0273(7) Uani 1 1 d .
H5A H 0.6390 -0.0307 0.5445 0.033 Uiso 1 1 calc R
C6 C 0.5884(3) 0.1079(3) 0.4711(3) 0.0281(7) Uani 1 1 d .
H6A H 0.5306 0.1109 0.4957 0.034 Uiso 1 1 calc R
C7 C 0.6079(2) 0.1850(3) 0.4062(2) 0.0250(7) Uani 1 1 d .
H7A H 0.5630 0.2392 0.3877 0.030 Uiso 1 1 calc R
C8 C 0.7851(3) 0.3154(3) 0.1628(3) 0.0337(8) Uani 1 1 d .
H8A H 0.8050 0.3944 0.1680 0.051 Uiso 1 1 calc R
H8B H 0.7207 0.3127 0.1415 0.051 Uiso 1 1 calc R
H8C H 0.8223 0.2757 0.1215 0.051 Uiso 1 1 calc R
C9 C 0.8708(3) 0.3176(3) 0.3047(3) 0.0280(7) Uani 1 1 d .
H9A H 0.8653 0.3997 0.2968 0.042 Uiso 1 1 calc R
H9B H 0.9304 0.2924 0.2866 0.042 Uiso 1 1 calc R
H9C H 0.8654 0.2988 0.3665 0.042 Uiso 1 1 calc R
C10 C 0.8910(3) 0.0450(3) 0.1315(3) 0.0311(8) Uani 1 1 d .
H10A H 0.9154 0.1150 0.1047 0.037 Uiso 1 1 calc R
C11 C 0.9300(2) 0.0052(3) 0.2147(3) 0.0245(7) Uani 1 1 d .
C12 C 0.8940(2) -0.0917(3) 0.2597(2) 0.0211(6) Uani 1 1 d .
H12A H 0.8477 -0.1369 0.2310 0.025 Uiso 1 1 calc R
C13 C 0.9273(2) -0.1201(3) 0.3469(3) 0.0267(7) Uani 1 1 d .
H13A H 0.9031 -0.1843 0.3747 0.032 Uiso 1 1 calc R
C14 C 0.9948(3) -0.0555(4) 0.3921(3) 0.0362(10) Uani 1 1 d .
H14A H 1.0163 -0.0750 0.4498 0.043 Uiso 1 1 calc R
C15 C 1.0307(3) 0.0406(4) 0.3494(3) 0.0382(10) Uani 1 1 d .
H15A H 1.0765 0.0851 0.3796 0.046 Uiso 1 1 calc R
C16 C 1.0005(3) 0.0709(3) 0.2647(3) 0.0329(9) Uani 1 1 d .
H16A H 1.0260 0.1355 0.2386 0.039 Uiso 1 1 calc R
C17 C 0.7801(5) 0.0342(5) 0.0055(3) 0.0559(14) Uani 1 1 d .
H17A H 0.8062 0.0112 -0.0491 0.084 Uiso 1 1 calc R
H17B H 0.7892 0.1156 0.0144 0.084 Uiso 1 1 calc R
H17C H 0.7145 0.0171 0.0023 0.084 Uiso 1 1 calc R
C18 C 0.8688(4) -0.1344(4) 0.0465(3) 0.0428(11) Uani 1 1 d .
H18A H 0.8936 -0.1188 -0.0102 0.064 Uiso 1 1 calc R
H18B H 0.8224 -0.1939 0.0397 0.064 Uiso 1 1 calc R
H18C H 0.9183 -0.1594 0.0881 0.064 Uiso 1 1 calc R
C19 C 0.5961(3) -0.0547(3) 0.1411(3) 0.0277(8) Uani 1 1 d .
H19A H 0.5884 -0.0610 0.0759 0.033 Uiso 1 1 calc R
C20 C 0.6341(2) -0.1471(3) 0.1920(2) 0.0225(6) Uani 1 1 d .
C21 C 0.6519(2) -0.1430(3) 0.2865(2) 0.0207(6) Uani 1 1 d .
H21A H 0.6291 -0.0814 0.3183 0.025 Uiso 1 1 calc R
C22 C 0.7031(2) -0.2304(3) 0.3323(3) 0.0257(7) Uani 1 1 d .
H22A H 0.7125 -0.2259 0.3940 0.031 Uiso 1 1 calc R
C23 C 0.7395(3) -0.3219(3) 0.2884(3) 0.0296(8) Uani 1 1 d .
H23A H 0.7750 -0.3780 0.3191 0.036 Uiso 1 1 calc R
C24 C 0.7216(3) -0.3284(3) 0.1947(3) 0.0297(8) Uani 1 1 d .
H24A H 0.7451 -0.3904 0.1637 0.036 Uiso 1 1 calc R
C25 C 0.6708(3) -0.2462(3) 0.1488(3) 0.0273(7) Uani 1 1 d .
H25A H 0.6594 -0.2545 0.0874 0.033 Uiso 1 1 calc R
C26 C 0.4730(3) 0.0196(4) 0.2341(4) 0.0398(10) Uani 1 1 d .
H26A H 0.4189 0.0268 0.1935 0.060 Uiso 1 1 calc R
H26B H 0.4689 0.0740 0.2819 0.060 Uiso 1 1 calc R
H26C H 0.4760 -0.0573 0.2579 0.060 Uiso 1 1 calc R
C27 C 0.5393(3) 0.1389(4) 0.1232(3) 0.0426(11) Uani 1 1 d .
H27A H 0.4735 0.1431 0.1074 0.064 Uiso 1 1 calc R
H27B H 0.5723 0.1260 0.0704 0.064 Uiso 1 1 calc R
H27C H 0.5598 0.2102 0.1506 0.064 Uiso 1 1 calc R

loop_
_atom_site_aniso_label
_atom_site_aniso_U_11
_atom_site_aniso_U_22
_atom_site_aniso_U_33
_atom_site_aniso_U_23
_atom_site_aniso_U_13
_atom_site_aniso_U_12
Pr1 0.01788(10) 0.01372(10) 0.01492(10) 0.00029(5) 0.00096(6) -0.00049(5)
N1 0.0275(14) 0.0153(12) 0.0233(14) 0.0018(10) 0.0050(11) -0.0039(11)
N2 0.0438(19) 0.0350(17) 0.0193(14) -0.0021(13) 0.0098(13) 0.0013(15)
N3 0.0230(15) 0.0219(14) 0.0383(18) -0.0015(12) -0.0072(13) 0.0030(11)
C1 0.0206(15) 0.0153(14) 0.0314(17) 0.0015(12) 0.0024(13) 0.0027(11)
C2 0.0194(14) 0.0154(14) 0.0225(15) -0.0058(11) 0.0021(12) -0.0007(11)
C3 0.0177(14) 0.0190(14) 0.0187(14) -0.0045(11) 0.0018(11) -0.0003(11)
C4 0.0271(17) 0.0239(16) 0.0181(15) -0.0004(13) -0.0036(12) -0.0004(13)
C5 0.0313(18) 0.0294(18) 0.0212(16) 0.0016(14) 0.0023(13) -0.0072(15)
C6 0.0215(16) 0.0323(19) 0.0312(18) -0.0046(15) 0.0079(13) -0.0061(14)
C7 0.0202(15) 0.0234(16) 0.0318(18) -0.0038(14) 0.0047(13) 0.0009(12)
C8 0.049(2) 0.0221(17) 0.0305(19) 0.0075(14) 0.0044(17) -0.0065(16)
C9 0.0306(18) 0.0203(16) 0.0336(18) -0.0039(14) 0.0064(14) -0.0077(14)
C10 0.037(2) 0.0273(18) 0.0312(19) 0.0016(14) 0.0174(16) -0.0024(15)
C11 0.0201(15) 0.0211(16) 0.0337(18) -0.0064(13) 0.0128(13) 0.0003(12)
C12 0.0177(14) 0.0185(15) 0.0277(16) -0.0050(13) 0.0060(12) 0.0012(11)
C13 0.0231(16) 0.0269(17) 0.0304(18) -0.0035(14) 0.0045(13) 0.0061(13)
C14 0.0292(19) 0.044(2) 0.034(2) -0.0159(17) -0.0047(16) 0.0121(16)
C15 0.0215(18) 0.035(2) 0.057(3) -0.0226(19) -0.0019(17) 0.0028(15)
C16 0.0225(17) 0.0230(17) 0.054(3) -0.0097(17) 0.0108(17) -0.0033(14)
C17 0.079(4) 0.069(4) 0.020(2) 0.009(2) 0.006(2) 0.007(3)
C18 0.053(3) 0.045(3) 0.032(2) -0.0161(18) 0.0151(19) -0.002(2)
C19 0.0319(19) 0.0260(18) 0.0239(17) -0.0046(13) -0.0086(14) -0.0012(14)
C20 0.0187(14) 0.0179(15) 0.0304(17) -0.0047(13) -0.0014(12) -0.0044(12)
C21 0.0194(14) 0.0151(14) 0.0278(16) 0.0000(12) 0.0025(12) -0.0036(11)
C22 0.0239(16) 0.0233(16) 0.0298(17) 0.0061(14) 0.0001(13) -0.0057(13)
C23 0.0246(16) 0.0184(16) 0.046(2) 0.0073(15) -0.0004(15) -0.0042(13)
C24 0.0285(17) 0.0165(16) 0.044(2) -0.0042(15) 0.0029(15) -0.0016(13)
C25 0.0291(17) 0.0209(16) 0.0314(18) -0.0080(14) -0.0006(14) -0.0045(13)
C26 0.0207(17) 0.036(2) 0.062(3) -0.007(2) -0.0034(18) 0.0022(16)
C27 0.044(2) 0.028(2) 0.052(3) 0.0026(18) -0.022(2) 0.0063(18)

loop_
_atom_type_symbol
_atom_type_description
_atom_type_scat_dispersion_real
_atom_type_scat_dispersion_imag
_atom_type_scat_source
C C 0.0033 0.0016 'International Tables Vol C Tables 4.2.6.8 and 6.1.1.4'
H H 0.0000 0.0000 'International Tables Vol C Tables 4.2.6.8 and 6.1.1.4'
N N 0.0061 0.0033 'International Tables Vol C Tables 4.2.6.8 and 6.1.1.4'
Pr Pr -0.2180 2.8214 'International Tables Vol C Tables 4.2.6.8 and 6.1.1.4'

loop_
_geom_angle_atom_site_label_1
_geom_angle_atom_site_label_2
_geom_angle_atom_site_label_3
_geom_angle
N1 Pr1 C10 82.28(11)
N1 Pr1 C1 32.58(10)
C10 Pr1 C1 114.79(11)
N1 Pr1 C19 140.34(11)
C10 Pr1 C19 115.92(13)
C1 Pr1 C19 116.72(11)
N1 Pr1 N3 112.32(10)
C10 Pr1 N3 140.71(13)
C1 Pr1 N3 84.77(10)
C19 Pr1 N3 32.17(11)
N1 Pr1 N2 109.32(10)
C10 Pr1 N2 32.16(12)
C1 Pr1 N2 138.80(11)
C19 Pr1 N2 83.85(13)
N3 Pr1 N2 111.56(11)
N1 Pr1 C20 165.28(10)
C10 Pr1 C20 111.79(11)
C1 Pr1 C20 132.98(10)
C19 Pr1 C20 30.02(11)
N3 Pr1 C20 54.11(10)
N2 Pr1 C20 83.00(11)
N1 Pr1 C11 83.49(10)
C10 Pr1 C11 30.08(12)
C1 Pr1 C11 112.47(10)
C19 Pr1 C11 130.38(11)
N3 Pr1 C11 162.55(10)
N2 Pr1 C11 53.81(11)
C20 Pr1 C11 110.79(10)
N1 Pr1 C2 54.56(9)
C10 Pr1 C2 130.16(11)
C1 Pr1 C2 29.71(10)
C19 Pr1 C2 113.42(11)
N3 Pr1 C2 83.94(10)
N2 Pr1 C2 162.12(11)
C20 Pr1 C2 114.17(10)
C11 Pr1 C2 112.23(10)
N1 Pr1 C3 66.37(9)
C10 Pr1 C3 115.46(12)
C1 Pr1 C3 54.97(10)
C19 Pr1 C3 124.37(11)
N3 Pr1 C3 103.72(10)
N2 Pr1 C3 142.51(11)
C20 Pr1 C3 108.97(10)
C11 Pr1 C3 89.12(10)
C2 Pr1 C3 29.57(9)
N1 Pr1 C12 105.61(10)
C10 Pr1 C12 54.45(12)
C1 Pr1 C12 125.90(10)
C19 Pr1 C12 113.63(11)
N3 Pr1 C12 140.36(10)
N2 Pr1 C12 63.94(11)
C20 Pr1 C12 86.83(10)
C11 Pr1 C12 29.29(10)
C2 Pr1 C12 110.15(10)
C3 Pr1 C12 80.96(9)
N1 Pr1 C21 144.53(9)
C10 Pr1 C21 123.86(11)
C1 Pr1 C21 117.11(10)
C19 Pr1 C21 54.42(11)
N3 Pr1 C21 64.41(10)
N2 Pr1 C21 103.94(11)
C20 Pr1 C21 29.38(10)
C11 Pr1 C21 107.31(10)
C2 Pr1 C21 90.61(10)
C3 Pr1 C21 79.85(10)
C12 Pr1 C21 78.18(9)
C1 N1 C8 109.5(3)
C1 N1 C9 116.1(3)
C8 N1 C9 109.4(3)
C1 N1 Pr1 75.12(17)
C8 N1 Pr1 102.4(2)
C9 N1 Pr1 138.7(2)
C10 N2 C17 111.0(4)
C10 N2 C18 114.1(4)
C17 N2 C18 109.3(4)
C10 N2 Pr1 72.2(2)
C17 N2 Pr1 101.3(3)
C18 N2 Pr1 142.6(3)
C19 N3 C27 110.5(4)
C19 N3 C26 115.5(3)
C27 N3 C26 109.3(3)
C19 N3 Pr1 73.3(2)
C27 N3 Pr1 102.3(3)
C26 N3 Pr1 140.1(3)
C2 C1 N1 120.3(3)
C2 C1 Pr1 83.59(19)
N1 C1 Pr1 72.31(17)
C1 C2 C3 124.1(3)
C1 C2 C7 119.4(3)
C3 C2 C7 116.0(3)
C1 C2 Pr1 66.70(18)
C3 C2 Pr1 75.50(17)
C7 C2 Pr1 125.6(2)
C4 C3 C2 120.1(3)
C4 C3 Pr1 123.4(2)
C2 C3 Pr1 74.92(18)
C5 C4 C3 122.2(3)
C4 C5 C6 118.1(3)
C7 C6 C5 121.6(3)
C6 C7 C2 122.0(3)
C11 C10 N2 118.9(3)
C11 C10 Pr1 83.1(2)
N2 C10 Pr1 75.6(2)
C10 C11 C12 122.8(3)
C10 C11 C16 121.0(4)
C12 C11 C16 115.7(4)
C10 C11 Pr1 66.8(2)
C12 C11 Pr1 76.73(19)
C16 C11 Pr1 123.2(2)
C13 C12 C11 121.0(3)
C13 C12 Pr1 124.9(2)
C11 C12 Pr1 73.98(19)
C14 C13 C12 121.5(4)
C13 C14 C15 118.6(4)
C16 C15 C14 121.8(4)
C15 C16 C11 121.5(4)
C20 C19 N3 119.3(3)
C20 C19 Pr1 82.1(2)
N3 C19 Pr1 74.50(19)
C19 C20 C21 123.7(3)
C19 C20 C25 120.3(3)
C21 C20 C25 115.4(3)
C19 C20 Pr1 67.85(19)
C21 C20 Pr1 77.46(18)
C25 C20 Pr1 121.0(2)
C22 C21 C20 121.2(3)
C22 C21 Pr1 122.0(2)
C20 C21 Pr1 73.16(18)
C23 C22 C21 121.7(4)
C22 C23 C24 117.9(3)
C25 C24 C23 121.6(4)
C24 C25 C20 122.1(4)

loop_
_geom_bond_atom_site_label_1
_geom_bond_atom_site_label_2
_geom_bond_distance
Pr1 N1 2.563(3)
Pr1 C10 2.590(4)
Pr1 C1 2.600(3)
Pr1 C19 2.601(4)
Pr1 N3 2.617(3)
Pr1 N2 2.635(3)
Pr1 C20 2.782(3)
Pr1 C11 2.797(3)
Pr1 C2 2.813(3)
Pr1 C3 2.821(3)
Pr1 C12 2.832(3)
Pr1 C21 2.837(3)
N1 C1 1.448(4)
N1 C8 1.463(5)
N1 C9 1.467(5)
N2 C10 1.448(6)
N2 C17 1.461(6)
N2 C18 1.469(6)
N3 C19 1.446(5)
N3 C27 1.469(5)
N3 C26 1.481(6)
C1 C2 1.403(5)
C2 C3 1.438(4)
C2 C7 1.441(5)
C3 C4 1.409(5)
C4 C5 1.380(5)
C5 C6 1.414(6)
C6 C7 1.364(5)
C10 C11 1.412(6)
C11 C12 1.424(5)
C11 C16 1.439(5)
C12 C13 1.404(5)
C13 C14 1.369(6)
C14 C15 1.398(7)
C15 C16 1.364(7)
C19 C20 1.405(5)
C20 C21 1.426(5)
C20 C25 1.433(5)
C21 C22 1.404(5)
C22 C23 1.369(6)
C23 C24 1.416(6)
C24 C25 1.359(6)
